data_1563911
loop_
_publ_author_name
'Singh, Puspendra'
'Gupta, Anand K.'
'Sharma, Sagar'
'Singh, Harkesh B.'
'Butcher, Ray J.'

_publ_section_title
;
 Synthesis and characterization of N,N&#x2032;,C-bound organotellurium(IV)
 and organomercury(II) derivatives
;
_journal_name_full 'Inorganica Chimica Acta'
_journal_page_first 218
_journal_page_last 228
_journal_paper_doi 10.1016/j.ica.2018.08.016
_journal_volume 483
_journal_year 2018
_chemical_formula_moiety
;
'C12 H19 Br0.46 Cl0.54 Hg N2'
;
_chemical_formula_sum 'C12 H19 Br0.46 Cl0.54 Hg N2'
_chemical_formula_weight 447.34
_space_group_crystal_system monoclinic
_space_group_IT_number 14
_space_group_name_Hall '-P 2yn'
_space_group_name_H-M_alt 'P 1 21/n 1'
_atom_sites_solution_hydrogens geom
_atom_sites_solution_primary direct
_atom_sites_solution_secondary difmap
_audit_creation_method SHELXL-2018/1
_cell_angle_alpha 90
_cell_angle_beta 98.762(5)
_cell_angle_gamma 90
_cell_formula_units_Z 4
_cell_length_a 10.1848(5)
_cell_length_b 9.5247(5)
_cell_length_c 14.3746(7)
_cell_measurement_reflns_used 3301
_cell_measurement_temperature 123(2)
_cell_measurement_theta_max 34.9350
_cell_measurement_theta_min 3.1309
_cell_volume 1378.17(12)
_computing_cell_refinement 'CrysAlisPro 1.171.38.46 (Rigaku OD, 2015)'
_computing_data_collection 'CrysAlisPro 1.171.38.46 (Rigaku OD, 2015)'
_computing_data_reduction 'CrysAlisPro 1.171.38.46 (Rigaku OD, 2015)'
_computing_molecular_graphics 'SHELXTL (Sheldrick, 2008)'
_computing_publication_material 'SHELXTL (Sheldrick, 2008)'
_computing_structure_refinement 'SHELXL-2018/1 (Sheldrick, 2015)'
_computing_structure_solution 'SHELXT (Sheldrick, 2015)'
_diffrn_ambient_temperature 123(2)
_diffrn_detector_area_resol_mean 10.5081
_diffrn_measured_fraction_theta_full 0.998
_diffrn_measured_fraction_theta_max 0.924
_diffrn_measurement_device_type 'Xcalibur, Ruby, Gemini'
_diffrn_measurement_method '\w scans'
_diffrn_radiation_type MoK\a
_diffrn_radiation_wavelength 0.71073
_diffrn_reflns_av_R_equivalents 0.0513
_diffrn_reflns_av_unetI/netI 0.0884
_diffrn_reflns_Laue_measured_fraction_full 0.998
_diffrn_reflns_Laue_measured_fraction_max 0.924
_diffrn_reflns_limit_h_max 14
_diffrn_reflns_limit_h_min -15
_diffrn_reflns_limit_k_max 15
_diffrn_reflns_limit_k_min -13
_diffrn_reflns_limit_l_max 22
_diffrn_reflns_limit_l_min -23
_diffrn_reflns_number 11116
_diffrn_reflns_point_group_measured_fraction_full 0.998
_diffrn_reflns_point_group_measured_fraction_max 0.924
_diffrn_reflns_theta_full 25.500
_diffrn_reflns_theta_max 35.016
_diffrn_reflns_theta_min 3.137
_exptl_absorpt_coefficient_mu 12.556
_exptl_absorpt_correction_T_max 0.5637
_exptl_absorpt_correction_T_min 0.0898
_exptl_absorpt_correction_type analytical
_exptl_absorpt_process_details
;
CrysAlisPro 1.171.38.46 (Rigaku Oxford Diffraction, 2015)
Analytical numeric absorption correction using a multifaceted crystal
model based on expressions derived by R.C. Clark & J.S. Reid.
(Clark, R. C. & Reid, J. S. (1995). Acta Cryst. A51, 887-897)
Empirical absorption correction using spherical harmonics,
 implemented in SCALE3 ABSPACK scaling algorithm.
;
_exptl_crystal_colour colorless
_exptl_crystal_density_diffrn 2.156
_exptl_crystal_density_method 'not measured'
_exptl_crystal_description chunk
_exptl_crystal_F_000 840
_exptl_crystal_size_max 0.51
_exptl_crystal_size_mid 0.42
_exptl_crystal_size_min 0.29
_refine_diff_density_max 2.387
_refine_diff_density_min -2.148
_refine_diff_density_rms 0.270
_refine_ls_extinction_coef .
_refine_ls_extinction_method none
_refine_ls_goodness_of_fit_ref 0.985
_refine_ls_hydrogen_treatment constr
_refine_ls_matrix_type full
_refine_ls_number_parameters 159
_refine_ls_number_reflns 5629
_refine_ls_number_restraints 8
_refine_ls_restrained_S_all 0.984
_refine_ls_R_factor_all 0.0635
_refine_ls_R_factor_gt 0.0393
_refine_ls_shift/su_max 0.001
_refine_ls_shift/su_mean 0.000
_refine_ls_structure_factor_coef Fsqd
_refine_ls_weighting_details 'w=1/[\s^2^(Fo^2^)+(0.0091P)^2^] where P=(Fo^2^+2Fc^2^)/3'
_refine_ls_weighting_scheme calc
_refine_ls_wR_factor_gt 0.0664
_refine_ls_wR_factor_ref 0.0756
_reflns_Friedel_coverage 0.000
_reflns_Friedel_fraction_full .
_reflns_Friedel_fraction_max .
_reflns_number_gt 4206
_reflns_number_total 5629
_reflns_threshold_expression 'I > 2\s(I)'
_cod_data_source_file ICA-2018-483-218.cif
_cod_data_source_block 31
_cod_original_cell_volume 1378.15(12)
_cod_original_sg_symbol_H-M 'P 21/n'
_cod_database_code 1563911
_shelx_shelxl_version_number 2018/1
_shelx_space_group_comment
;
The symmetry employed for this shelxl refinement is uniquely defined
by the following loop, which should always be used as a source of
symmetry information in preference to the above space-group names.
They are only intended as comments.
;

loop_
_space_group_symop_operation_xyz
'x, y, z'
'-x+1/2, y+1/2, -z+1/2'
'-x, -y, -z'
'x-1/2, -y-1/2, z-1/2'

loop_
_atom_site_label
_atom_site_type_symbol
_atom_site_fract_x
_atom_site_fract_y
_atom_site_fract_z
_atom_site_U_iso_or_equiv
_atom_site_adp_type
_atom_site_occupancy
_atom_site_site_symmetry_order
_atom_site_calc_flag
_atom_site_refinement_flags_posn
_atom_site_refinement_flags_adp
_atom_site_refinement_flags_occupancy
_atom_site_disorder_assembly
_atom_site_disorder_group
Hg Hg 0.93433(2) 0.97347(2) 0.13121(2) 0.01563(5) Uani 1 1 d D . . . .
Br Br 1.1409(8) 1.0870(14) 0.1073(10) 0.0229(16) Uani 0.458(4) 1 d D U P . .
Cl Cl 1.1316(16) 1.096(3) 0.1013(19) 0.0182(15) Uani 0.542(4) 1 d D U P . .
N1 N 0.9781(4) 0.8617(5) 0.3043(2) 0.0193(9) Uani 1 1 d . . . . .
N2 N 1.0338(4) 0.7191(5) 0.1238(2) 0.0186(9) Uani 1 1 d . . . . .
C1 C 0.7476(5) 0.9110(6) 0.1568(3) 0.0178(10) Uani 1 1 d . . . . .
C2 C 0.6401(5) 0.8950(6) 0.0860(3) 0.0201(10) Uani 1 1 d . . . . .
H2A H 0.648592 0.920953 0.023389 0.024 Uiso 1 1 calc R U . . .
C3 C 0.5200(5) 0.8418(7) 0.1051(3) 0.0229(11) Uani 1 1 d . . . . .
H3A H 0.447053 0.831167 0.055873 0.028 Uiso 1 1 calc R U . . .
C4 C 0.5073(5) 0.8041(7) 0.1967(4) 0.0252(12) Uani 1 1 d . . . . .
H4A H 0.425521 0.768031 0.210656 0.030 Uiso 1 1 calc R U . . .
C5 C 0.6163(5) 0.8199(6) 0.2684(3) 0.0228(11) Uani 1 1 d . . . . .
H5A H 0.608648 0.792394 0.330837 0.027 Uiso 1 1 calc R U . . .
C6 C 0.7347(5) 0.8750(6) 0.2489(3) 0.0183(10) Uani 1 1 d . . . . .
C7 C 0.8478(5) 0.8955(7) 0.3296(3) 0.0234(12) Uani 1 1 d . . . . .
H7A H 0.848155 0.994326 0.350934 0.028 Uiso 1 1 calc R U . . .
H7B H 0.832085 0.835238 0.382998 0.028 Uiso 1 1 calc R U . . .
C8 C 1.0871(5) 0.9174(7) 0.3741(3) 0.0264(12) Uani 1 1 d . . . . .
H8A H 1.082216 0.875790 0.435870 0.040 Uiso 1 1 calc R U . . .
H8B H 1.078846 1.019646 0.378033 0.040 Uiso 1 1 calc R U . . .
H8C H 1.172649 0.893654 0.354833 0.040 Uiso 1 1 calc R U . . .
C9 C 0.9928(5) 0.7106(6) 0.2909(3) 0.0218(11) Uani 1 1 d . . . . .
H9A H 0.904777 0.669162 0.267449 0.026 Uiso 1 1 calc R U . . .
H9B H 1.026757 0.666242 0.352134 0.026 Uiso 1 1 calc R U . . .
C10 C 1.0883(5) 0.6793(7) 0.2208(3) 0.0222(11) Uani 1 1 d . . . . .
H10A H 1.172378 0.730902 0.240247 0.027 Uiso 1 1 calc R U . . .
H10B H 1.109015 0.577729 0.222611 0.027 Uiso 1 1 calc R U . . .
C11 C 0.9278(5) 0.6267(6) 0.0833(3) 0.0240(11) Uani 1 1 d . . . . .
H11A H 0.962047 0.530807 0.080799 0.036 Uiso 1 1 calc R U . . .
H11B H 0.892717 0.658285 0.019439 0.036 Uiso 1 1 calc R U . . .
H11C H 0.856585 0.628198 0.122108 0.036 Uiso 1 1 calc R U . . .
C12 C 1.1424(5) 0.7185(7) 0.0653(3) 0.0283(14) Uani 1 1 d . . . . .
H12A H 1.174590 0.622239 0.060006 0.042 Uiso 1 1 calc R U . . .
H12B H 1.215581 0.777948 0.094858 0.042 Uiso 1 1 calc R U . . .
H12C H 1.108638 0.754763 0.002381 0.042 Uiso 1 1 calc R U . . .

loop_
_atom_site_aniso_label
_atom_site_aniso_U_11
_atom_site_aniso_U_22
_atom_site_aniso_U_33
_atom_site_aniso_U_23
_atom_site_aniso_U_13
_atom_site_aniso_U_12
Hg 0.01785(9) 0.01322(9) 0.01586(8) 0.00113(7) 0.00271(6) -0.00188(8)
Br 0.0234(16) 0.024(3) 0.020(2) -0.0004(17) 0.0011(12) -0.0096(17)
Cl 0.022(3) 0.016(3) 0.016(3) 0.004(2) 0.002(3) -0.005(2)
N1 0.025(2) 0.018(2) 0.0146(17) -0.0015(17) 0.0007(15) -0.002(2)
N2 0.022(2) 0.018(2) 0.0161(18) 0.0017(17) 0.0024(15) -0.0003(19)
C1 0.020(2) 0.008(2) 0.027(2) 0.000(2) 0.0089(18) 0.001(2)
C2 0.022(2) 0.016(3) 0.022(2) 0.003(2) 0.0019(18) 0.003(2)
C3 0.019(2) 0.021(3) 0.027(2) -0.002(2) 0.0003(18) 0.001(2)
C4 0.020(2) 0.021(3) 0.037(3) -0.006(2) 0.011(2) -0.005(2)
C5 0.027(3) 0.019(3) 0.023(2) 0.002(2) 0.0081(19) 0.003(2)
C6 0.021(2) 0.015(2) 0.020(2) 0.002(2) 0.0056(17) 0.000(2)
C7 0.029(3) 0.023(3) 0.018(2) -0.003(2) 0.0057(19) -0.002(3)
C8 0.027(3) 0.021(3) 0.028(3) 0.003(2) -0.006(2) -0.004(3)
C9 0.027(3) 0.018(3) 0.020(2) -0.001(2) 0.0011(19) -0.003(2)
C10 0.023(2) 0.020(3) 0.022(2) 0.005(2) -0.0011(18) 0.004(2)
C11 0.030(3) 0.015(3) 0.026(2) -0.006(2) 0.001(2) -0.002(3)
C12 0.029(3) 0.033(4) 0.023(2) 0.000(2) 0.007(2) 0.010(3)

loop_
_atom_type_symbol
_atom_type_description
_atom_type_scat_dispersion_real
_atom_type_scat_dispersion_imag
_atom_type_scat_source
C C 0.0033 0.0016 'International Tables Vol C Tables 4.2.6.8 and 6.1.1.4'
H H 0.0000 0.0000 'International Tables Vol C Tables 4.2.6.8 and 6.1.1.4'
N N 0.0061 0.0033 'International Tables Vol C Tables 4.2.6.8 and 6.1.1.4'
Cl Cl 0.1484 0.1585 'International Tables Vol C Tables 4.2.6.8 and 6.1.1.4'
Hg Hg -2.3894 9.2266 'International Tables Vol C Tables 4.2.6.8 and 6.1.1.4'
Br Br -0.2901 2.4595 'International Tables Vol C Tables 4.2.6.8 and 6.1.1.4'

loop_
_geom_angle_atom_site_label_1
_geom_angle_atom_site_label_2
_geom_angle_atom_site_label_3
_geom_angle
_geom_angle_site_symmetry_1
_geom_angle_site_symmetry_3
C1 Hg Cl 167.8(7) . .
C1 Hg Br 170.2(4) . .
Cl Hg Br 3.4(10) . .
C1 Hg N2 96.42(17) . .
Cl Hg N2 95.8(7) . .
Br Hg N2 93.2(4) . .
C1 Hg N1 75.48(16) . .
Cl Hg N1 109.3(7) . .
Br Hg N1 106.4(3) . .
N2 Hg N1 70.22(13) . .
C9 N1 C7 111.3(4) . .
C9 N1 C8 111.2(4) . .
C7 N1 C8 111.6(4) . .
C9 N1 Hg 105.9(3) . .
C7 N1 Hg 96.6(3) . .
C8 N1 Hg 119.3(3) . .
C11 N2 C10 112.1(4) . .
C11 N2 C12 110.1(4) . .
C10 N2 C12 109.3(4) . .
C11 N2 Hg 107.9(3) . .
C10 N2 Hg 106.9(3) . .
C12 N2 Hg 110.5(4) . .
C2 C1 C6 119.5(4) . .
C2 C1 Hg 123.0(3) . .
C6 C1 Hg 117.4(3) . .
C1 C2 C3 121.1(4) . .
C1 C2 H2A 119.5 . .
C3 C2 H2A 119.5 . .
C4 C3 C2 119.5(4) . .
C4 C3 H3A 120.2 . .
C2 C3 H3A 120.2 . .
C3 C4 C5 119.4(5) . .
C3 C4 H4A 120.3 . .
C5 C4 H4A 120.3 . .
C6 C5 C4 120.6(4) . .
C6 C5 H5A 119.7 . .
C4 C5 H5A 119.7 . .
C5 C6 C1 119.9(4) . .
C5 C6 C7 118.5(4) . .
C1 C6 C7 121.6(4) . .
N1 C7 C6 113.1(4) . .
N1 C7 H7A 109.0 . .
C6 C7 H7A 109.0 . .
N1 C7 H7B 109.0 . .
C6 C7 H7B 109.0 . .
H7A C7 H7B 107.8 . .
N1 C8 H8A 109.5 . .
N1 C8 H8B 109.5 . .
H8A C8 H8B 109.5 . .
N1 C8 H8C 109.5 . .
H8A C8 H8C 109.5 . .
H8B C8 H8C 109.5 . .
N1 C9 C10 111.4(5) . .
N1 C9 H9A 109.3 . .
C10 C9 H9A 109.3 . .
N1 C9 H9B 109.3 . .
C10 C9 H9B 109.3 . .
H9A C9 H9B 108.0 . .
N2 C10 C9 112.8(4) . .
N2 C10 H10A 109.0 . .
C9 C10 H10A 109.0 . .
N2 C10 H10B 109.0 . .
C9 C10 H10B 109.0 . .
H10A C10 H10B 107.8 . .
N2 C11 H11A 109.5 . .
N2 C11 H11B 109.5 . .
H11A C11 H11B 109.5 . .
N2 C11 H11C 109.5 . .
H11A C11 H11C 109.5 . .
H11B C11 H11C 109.5 . .
N2 C12 H12A 109.5 . .
N2 C12 H12B 109.5 . .
H12A C12 H12B 109.5 . .
N2 C12 H12C 109.5 . .
H12A C12 H12C 109.5 . .
H12B C12 H12C 109.5 . .

loop_
_geom_bond_atom_site_label_1
_geom_bond_atom_site_label_2
_geom_bond_distance
_geom_bond_site_symmetry_2
Hg C1 2.078(5) .
Hg Cl 2.4164(15) .
Hg Br 2.4357(12) .
Hg N2 2.635(5) .
Hg N1 2.680(4) .
N1 C9 1.463(8) .
N1 C7 1.464(6) .
N1 C8 1.478(6) .
N2 C11 1.446(6) .
N2 C10 1.469(5) .
N2 C12 1.488(6) .
C1 C2 1.385(6) .
C1 C6 1.393(6) .
C2 C3 1.390(7) .
C2 H2A 0.9500 .
C3 C4 1.389(7) .
C3 H3A 0.9500 .
C4 C5 1.403(7) .
C4 H4A 0.9500 .
C5 C6 1.383(7) .
C5 H5A 0.9500 .
C6 C7 1.519(6) .
C7 H7A 0.9900 .
C7 H7B 0.9900 .
C8 H8A 0.9800 .
C8 H8B 0.9800 .
C8 H8C 0.9800 .
C9 C10 1.533(7) .
C9 H9A 0.9900 .
C9 H9B 0.9900 .
C10 H10A 0.9900 .
C10 H10B 0.9900 .
C11 H11A 0.9800 .
C11 H11B 0.9800 .
C11 H11C 0.9800 .
C12 H12A 0.9800 .
C12 H12B 0.9800 .
C12 H12C 0.9800 .

loop_
_geom_hbond_atom_site_label_D
_geom_hbond_atom_site_label_H
_geom_hbond_atom_site_label_A
_geom_hbond_distance_DH
_geom_hbond_distance_HA
_geom_hbond_distance_DA
_geom_hbond_angle_DHA
_geom_hbond_site_symmetry_A
_geom_hbond_publ_flag
C10 H10A Br 0.99 3.00 3.523(12) 113.8 2_745 yes
C11 H11B Br 0.98 3.02 3.854(14) 143.4 3_775 yes
C12 H12B Br 0.98 3.05 3.562(16) 113.8 . yes
C12 H12C Br 0.98 3.16 3.967(14) 140.4 3_775 yes

loop_
_geom_torsion_atom_site_label_1
_geom_torsion_atom_site_label_2
_geom_torsion_atom_site_label_3
_geom_torsion_atom_site_label_4
_geom_torsion
_geom_torsion_site_symmetry_1
_geom_torsion_site_symmetry_2
_geom_torsion_site_symmetry_3
_geom_torsion_site_symmetry_4
C6 C1 C2 C3 -1.0(8) . . . .
Hg C1 C2 C3 174.5(4) . . . .
C1 C2 C3 C4 0.1(9) . . . .
C2 C3 C4 C5 -0.3(9) . . . .
C3 C4 C5 C6 1.3(9) . . . .
C4 C5 C6 C1 -2.2(9) . . . .
C4 C5 C6 C7 177.5(6) . . . .
C2 C1 C6 C5 2.0(8) . . . .
Hg C1 C6 C5 -173.8(4) . . . .
C2 C1 C6 C7 -177.7(5) . . . .
Hg C1 C6 C7 6.5(7) . . . .
C9 N1 C7 C6 -70.3(6) . . . .
C8 N1 C7 C6 164.8(5) . . . .
Hg N1 C7 C6 39.7(5) . . . .
C5 C6 C7 N1 141.3(5) . . . .
C1 C6 C7 N1 -39.0(8) . . . .
C7 N1 C9 C10 151.7(4) . . . .
C8 N1 C9 C10 -83.2(5) . . . .
Hg N1 C9 C10 47.8(4) . . . .
C11 N2 C10 C9 -71.4(6) . . . .
C12 N2 C10 C9 166.3(5) . . . .
Hg N2 C10 C9 46.7(5) . . . .
N1 C9 C10 N2 -69.4(6) . . . .
